data_7211174
loop_
_publ_author_name
'Kettner, Florian'
'Kischel, Marcus'
'Krautscheid, Harald'

_publ_section_title
;
 Coordination polymers based on 1,1&#x2032;-cobaltocenium dicarboxylate
 linkers
;
_journal_issue 42
_journal_name_full CrystEngComm
_journal_page_first 8437
_journal_paper_doi 10.1039/c3ce41371c
_journal_volume 15
_journal_year 2013
_chemical_formula_moiety 'C22 H16 Co N2 O4 Zn, F6 P'
_chemical_formula_sum 'C22 H16 Co F6 N2 O4 P Zn'
_chemical_formula_weight 641.64
_chemical_name_systematic
;
 ?
;
_space_group_IT_number 33
_symmetry_cell_setting orthorhombic
_symmetry_space_group_name_Hall 'P 2c -2n'
_symmetry_space_group_name_H-M 'P n a 21'
_atom_sites_solution_hydrogens geom
_atom_sites_solution_primary direct
_atom_sites_solution_secondary difmap
_audit_creation_method SHELXL-97
_cell_angle_alpha 90.00
_cell_angle_beta 90.00
_cell_angle_gamma 90.00
_cell_formula_units_Z 8
_cell_length_a 16.6224(13)
_cell_length_b 11.4498(8)
_cell_length_c 23.447(3)
_cell_measurement_reflns_used 10580
_cell_measurement_temperature 213(2)
_cell_measurement_theta_max 25.8
_cell_measurement_theta_min 2.1
_cell_volume 4462.5(7)
_computing_cell_refinement 'STOE IPDS software'
_computing_data_collection 'STOE IPDS software'
_computing_data_reduction 'STOE IPDS software, STOE X-RED'
_computing_structure_refinement 'SHELXL-97 (Sheldrick, 1997)'
_diffrn_ambient_temperature 213(2)
_diffrn_measured_fraction_theta_full 0.974
_diffrn_measured_fraction_theta_max 0.974
_diffrn_measurement_device_type 'STOE IPDS-1'
_diffrn_measurement_method 'omega scans'
_diffrn_radiation_monochromator graphite
_diffrn_radiation_source 'fine-focus sealed tube'
_diffrn_radiation_type MoK\a
_diffrn_radiation_wavelength 0.71073
_diffrn_reflns_av_R_equivalents 0.0495
_diffrn_reflns_av_sigmaI/netI 0.0894
_diffrn_reflns_limit_h_max 20
_diffrn_reflns_limit_h_min -18
_diffrn_reflns_limit_k_max 13
_diffrn_reflns_limit_k_min -12
_diffrn_reflns_limit_l_max 28
_diffrn_reflns_limit_l_min -28
_diffrn_reflns_number 19002
_diffrn_reflns_theta_full 25.93
_diffrn_reflns_theta_max 25.93
_diffrn_reflns_theta_min 2.16
_diffrn_standards_number none
_exptl_absorpt_coefficient_mu 1.976
_exptl_absorpt_correction_T_max 0.904
_exptl_absorpt_correction_T_min 0.835
_exptl_absorpt_correction_type numerical
_exptl_crystal_colour yellow
_exptl_crystal_density_diffrn 1.910
_exptl_crystal_density_method 'not measured'
_exptl_crystal_description needle
_exptl_crystal_F_000 2560
_exptl_crystal_size_max 0.50
_exptl_crystal_size_mid 0.06
_exptl_crystal_size_min 0.05
_refine_diff_density_max 0.637
_refine_diff_density_min -0.338
_refine_diff_density_rms 0.099
_refine_ls_abs_structure_details 'Flack H D (1983), Acta Cryst. A39, 876-881'
_refine_ls_abs_structure_Flack 0.041(18)
_refine_ls_extinction_method none
_refine_ls_goodness_of_fit_ref 0.830
_refine_ls_hydrogen_treatment constr
_refine_ls_matrix_type full
_refine_ls_number_parameters 657
_refine_ls_number_reflns 8197
_refine_ls_number_restraints 1
_refine_ls_restrained_S_all 0.830
_refine_ls_R_factor_all 0.0662
_refine_ls_R_factor_gt 0.0420
_refine_ls_shift/su_max 0.008
_refine_ls_shift/su_mean 0.000
_refine_ls_structure_factor_coef Fsqd
_refine_ls_weighting_details 'calc w=1/[\s^2^(Fo^2^)+(0.0353P)^2^+0.0000P] where P=(Fo^2^+2Fc^2^)/3'
_refine_ls_weighting_scheme calc
_refine_ls_wR_factor_gt 0.0802
_refine_ls_wR_factor_ref 0.0853
_reflns_number_gt 5532
_reflns_number_total 8197
_reflns_threshold_expression >2sigma(I)
_cod_data_source_file c3ce41371c.txt
_cod_data_source_block ip1-1067
_cod_original_cell_volume 4462.6(7)
_cod_original_sg_symbol_H-M Pna2(1)
_cod_database_code 7211174

loop_
_symmetry_equiv_pos_as_xyz
'x, y, z'
'-x, -y, z+1/2'
'-x+1/2, y+1/2, z+1/2'
'x+1/2, -y+1/2, z'

loop_
_atom_site_label
_atom_site_type_symbol
_atom_site_fract_x
_atom_site_fract_y
_atom_site_fract_z
_atom_site_U_iso_or_equiv
_atom_site_adp_type
_atom_site_occupancy
_atom_site_symmetry_multiplicity
_atom_site_calc_flag
_atom_site_refinement_flags
_atom_site_disorder_assembly
_atom_site_disorder_group
C1 C 0.5811(5) 0.5976(7) 0.5875(3) 0.0355(17) Uani 1 1 d . . .
C2 C 0.6523(6) 0.5989(7) 0.5473(3) 0.035(2) Uani 1 1 d . . .
C3 C 0.7342(6) 0.5902(7) 0.5642(3) 0.0355(19) Uani 1 1 d . . .
H3 H 0.7532 0.5796 0.6016 0.043 Uiso 1 1 calc R . .
C4 C 0.7831(5) 0.6005(7) 0.5135(4) 0.036(2) Uani 1 1 d . . .
H4 H 0.8395 0.5967 0.5119 0.043 Uiso 1 1 calc R . .
C5 C 0.7315(6) 0.6171(7) 0.4672(4) 0.040(2) Uani 1 1 d . . .
H5 H 0.7474 0.6278 0.4291 0.048 Uiso 1 1 calc R . .
C6 C 0.6499(5) 0.6150(7) 0.4877(3) 0.0341(18) Uani 1 1 d . . .
H6 H 0.6033 0.6230 0.4654 0.041 Uiso 1 1 calc R . .
C7 C 0.7855(5) 0.8735(6) 0.6390(3) 0.0285(15) Uani 1 1 d . . .
C8 C 0.7878(5) 0.8887(7) 0.5254(4) 0.039(2) Uani 1 1 d . . .
H8 H 0.8438 0.8895 0.5199 0.047 Uiso 1 1 calc R . .
C9 C 0.7468(5) 0.8803(6) 0.5789(3) 0.0253(17) Uani 1 1 d . . .
C10 C 0.6618(6) 0.8831(7) 0.5683(3) 0.039(2) Uani 1 1 d . . .
H10 H 0.6209 0.8781 0.5959 0.047 Uiso 1 1 calc R . .
C11 C 0.6507(6) 0.8949(8) 0.5083(4) 0.047(2) Uani 1 1 d . . .
H11 H 0.6014 0.9010 0.4889 0.056 Uiso 1 1 calc R . .
C12 C 0.7294(7) 0.8955(8) 0.4834(4) 0.051(3) Uani 1 1 d . . .
H12 H 0.7399 0.8998 0.4441 0.062 Uiso 1 1 calc R . .
C13 C 0.4668(5) 0.6200(5) 0.7945(3) 0.0305(16) Uani 1 1 d . . .
C14 C 0.5009(5) 0.6054(7) 0.8530(3) 0.0312(19) Uani 1 1 d . . .
C15 C 0.4570(7) 0.6010(7) 0.9053(4) 0.045(2) Uani 1 1 d . . .
H15 H 0.4009 0.6097 0.9085 0.055 Uiso 1 1 calc R . .
C16 C 0.5099(7) 0.5817(8) 0.9515(4) 0.052(3) Uani 1 1 d . . .
H16 H 0.4958 0.5728 0.9901 0.063 Uiso 1 1 calc R . .
C17 C 0.5881(7) 0.5784(8) 0.9281(4) 0.051(3) Uani 1 1 d . . .
H17 H 0.6359 0.5685 0.9489 0.061 Uiso 1 1 calc R . .
C18 C 0.5832(6) 0.5923(7) 0.8689(4) 0.039(2) Uani 1 1 d . . .
H18 H 0.6271 0.5928 0.8436 0.047 Uiso 1 1 calc R . .
C19 C 0.6730(5) 0.8763(6) 0.8466(3) 0.0330(17) Uani 1 1 d . . .
C20 C 0.4755(7) 0.8839(7) 0.9221(4) 0.044(2) Uani 1 1 d . . .
H20 H 0.4193 0.8902 0.9245 0.053 Uiso 1 1 calc R . .
C21 C 0.5286(6) 0.8630(7) 0.9694(4) 0.041(2) Uani 1 1 d . . .
H21 H 0.5142 0.8543 1.0080 0.050 Uiso 1 1 calc R . .
C22 C 0.6047(5) 0.8585(7) 0.9468(3) 0.0376(19) Uani 1 1 d . . .
H22 H 0.6517 0.8443 0.9680 0.045 Uiso 1 1 calc R . .
C23 C 0.6026(5) 0.8783(6) 0.8873(3) 0.0305(18) Uani 1 1 d . . .
C24 C 0.5201(6) 0.8931(7) 0.8726(4) 0.0375(19) Uani 1 1 d . . .
H24 H 0.4996 0.9068 0.8358 0.045 Uiso 1 1 calc R . .
C25 C 0.2312(5) -0.1169(7) 0.7321(3) 0.0384(18) Uani 1 1 d . . .
H25 H 0.1988 -0.1567 0.7056 0.046 Uiso 1 1 calc R . .
C26 C 0.2305(5) 0.0047(7) 0.7319(3) 0.0443(19) Uani 1 1 d . . .
H26 H 0.1965 0.0442 0.7063 0.053 Uiso 1 1 calc R . .
C27 C 0.2777(5) 0.0670(6) 0.7677(4) 0.0275(16) Uani 1 1 d . . .
C28 C 0.3247(5) 0.0016(8) 0.8055(4) 0.057(3) Uani 1 1 d . . .
H28 H 0.3581 0.0398 0.8319 0.068 Uiso 1 1 calc R . .
C29 C 0.3221(6) -0.1176(8) 0.8042(4) 0.060(3) Uani 1 1 d . . .
H29 H 0.3548 -0.1589 0.8300 0.073 Uiso 1 1 calc R . .
C30 C 0.2401(5) 0.3831(7) 0.7281(4) 0.049(2) Uani 1 1 d . . .
H30 H 0.2085 0.4222 0.7009 0.059 Uiso 1 1 calc R . .
C31 C 0.2408(7) 0.2630(7) 0.7293(5) 0.041(2) Uani 1 1 d . . .
H31 H 0.2114 0.2234 0.7011 0.049 Uiso 1 1 calc R . .
C32 C 0.2809(4) 0.1978(6) 0.7683(4) 0.0280(15) Uani 1 1 d . . .
C33 C 0.3269(6) 0.2628(7) 0.8059(5) 0.041(3) Uani 1 1 d . . .
H33 H 0.3591 0.2248 0.8331 0.049 Uiso 1 1 calc R . .
C34 C 0.3257(5) 0.3840(7) 0.8035(3) 0.0428(19) Uani 1 1 d . . .
H34 H 0.3562 0.4262 0.8303 0.051 Uiso 1 1 calc R . .
C35 C 0.5202(5) -0.1401(7) 0.7024(3) 0.0437(19) Uani 1 1 d . . .
H35 H 0.5531 -0.1805 0.7283 0.052 Uiso 1 1 calc R . .
C36 C 0.5202(6) -0.0191(7) 0.7051(3) 0.045(2) Uani 1 1 d . . .
H36 H 0.5507 0.0200 0.7330 0.054 Uiso 1 1 calc R . .
C37 C 0.4743(6) 0.0441(6) 0.6657(4) 0.0373(19) Uani 1 1 d . . .
C38 C 0.4342(5) -0.0209(7) 0.6256(3) 0.047(2) Uani 1 1 d . . .
H38 H 0.4053 0.0171 0.5966 0.057 Uiso 1 1 calc R . .
C39 C 0.4356(6) -0.1413(7) 0.6275(4) 0.049(2) Uani 1 1 d . . .
H39 H 0.4056 -0.1824 0.6001 0.059 Uiso 1 1 calc R . .
C40 C 0.4255(5) 0.3618(7) 0.6327(3) 0.0408(19) Uani 1 1 d . . .
H40 H 0.3929 0.4032 0.6069 0.049 Uiso 1 1 calc R . .
C41 C 0.4264(8) 0.2391(7) 0.6290(5) 0.048(3) Uani 1 1 d . . .
H41 H 0.3966 0.2008 0.6005 0.057 Uiso 1 1 calc R . .
C42 C 0.4714(4) 0.1756(6) 0.6675(4) 0.0321(16) Uani 1 1 d . . .
C43 C 0.5192(7) 0.2398(7) 0.7071(5) 0.045(3) Uani 1 1 d . . .
H43 H 0.5544 0.2018 0.7324 0.054 Uiso 1 1 calc R . .
C44 C 0.5118(5) 0.3608(7) 0.7068(3) 0.047(2) Uani 1 1 d . . .
H44 H 0.5402 0.4033 0.7345 0.056 Uiso 1 1 calc R . .
Co1 Co 0.71443(8) 0.74555(9) 0.52595(5) 0.0307(3) Uani 1 1 d . . .
Co2 Co 0.53707(8) 0.73448(9) 0.90932(5) 0.0307(3) Uani 1 1 d . . .
F1 F 0.1748(9) 0.3392(14) 0.6056(6) 0.098(5) Uiso 0.505(7) 1 d P A 1
F2 F 0.2416(8) 0.1642(12) 0.5915(6) 0.082(4) Uiso 0.505(7) 1 d P A 1
F3 F 0.1361(7) 0.3434(10) 0.5208(5) 0.071(3) Uiso 0.505(7) 1 d P A 1
F4 F 0.1912(7) 0.1664(9) 0.5002(4) 0.054(3) Uiso 0.505(7) 1 d P A 1
F5 F 0.1070(7) 0.1987(11) 0.5711(5) 0.079(4) Uiso 0.505(7) 1 d P A 1
F6 F 0.2783(6) 0.3051(9) 0.5327(4) 0.065(3) Uiso 0.505(7) 1 d P A 1
F1A F 0.1130(8) 0.3417(12) 0.5595(5) 0.077(4) Uiso 0.495(7) 1 d P A 2
F2A F 0.1317(8) 0.1756(11) 0.5158(5) 0.079(4) Uiso 0.495(7) 1 d P A 2
F3A F 0.2028(8) 0.3303(12) 0.4948(5) 0.076(4) Uiso 0.495(7) 1 d P A 2
F4A F 0.2693(8) 0.1819(12) 0.5424(5) 0.076(4) Uiso 0.495(7) 1 d P A 2
F5A F 0.2401(7) 0.3458(10) 0.5899(4) 0.056(3) Uiso 0.495(7) 1 d P A 2
F6A F 0.1545(7) 0.1872(10) 0.6038(4) 0.055(3) Uiso 0.495(7) 1 d P A 2
F7 F 0.1069(6) 0.1872(8) 0.9272(4) 0.060(3) Uiso 0.608(8) 1 d P B 1
F8 F 0.0275(6) 0.3455(8) 0.9340(4) 0.061(3) Uiso 0.608(8) 1 d P B 1
F9 F 0.0073(7) 0.3504(9) 0.8397(4) 0.058(3) Uiso 0.608(8) 1 d P B 1
F10 F -0.0109(5) 0.1763(8) 0.8847(4) 0.058(3) Uiso 0.608(8) 1 d P B 1
F11 F 0.1328(6) 0.3576(10) 0.8721(4) 0.078(3) Uiso 0.608(8) 1 d P B 1
F12 F 0.0891(7) 0.1957(10) 0.8288(4) 0.075(3) Uiso 0.608(8) 1 d P B 1
F7A F 0.1423(11) 0.2065(16) 0.8930(8) 0.098(6) Uiso 0.392(8) 1 d P B 2
F8A F 0.0345(11) 0.1715(14) 0.8365(6) 0.074(5) Uiso 0.392(8) 1 d P B 2
F9A F 0.0218(13) 0.1880(19) 0.9356(8) 0.114(7) Uiso 0.392(8) 1 d P B 2
F10A F 0.0836(8) 0.3642(12) 0.9270(5) 0.053(3) Uiso 0.392(8) 1 d P B 2
F11A F 0.0534(11) 0.3437(14) 0.8308(6) 0.072(4) Uiso 0.392(8) 1 d P B 2
F12A F -0.0221(10) 0.3379(16) 0.8790(7) 0.081(6) Uiso 0.392(8) 1 d P B 2
N1 N 0.2756(3) -0.1794(5) 0.7681(3) 0.0323(14) Uani 1 1 d . . .
N2 N 0.2830(4) 0.4436(5) 0.7646(3) 0.0240(12) Uani 1 1 d . . .
N3 N 0.4771(4) -0.2030(5) 0.6659(3) 0.0348(14) Uani 1 1 d . . .
N4 N 0.4667(4) 0.4210(5) 0.6693(4) 0.0329(15) Uani 1 1 d . . .
O1 O 0.5967(3) 0.5995(5) 0.6404(2) 0.0421(14) Uani 1 1 d . . .
O2 O 0.5124(3) 0.5985(6) 0.5671(2) 0.0495(15) Uani 1 1 d . . .
O3 O 0.7380(3) 0.8623(4) 0.67977(18) 0.0349(12) Uani 1 1 d . . .
O4 O 0.8595(3) 0.8830(5) 0.6398(2) 0.0452(14) Uani 1 1 d . . .
O5 O 0.3942(3) 0.6432(5) 0.7903(2) 0.0433(14) Uani 1 1 d . . .
O6 O 0.5155(3) 0.6099(4) 0.75376(18) 0.0321(11) Uani 1 1 d . . .
O7 O 0.6558(3) 0.8767(5) 0.7944(2) 0.0395(13) Uani 1 1 d . . .
O8 O 0.7424(3) 0.8753(5) 0.8656(2) 0.0456(15) Uani 1 1 d . . .
P1 P 0.1888(2) 0.2570(2) 0.55310(14) 0.0477(7) Uani 1 1 d . . .
P2 P 0.05773(19) 0.2684(2) 0.88422(12) 0.0421(7) Uani 1 1 d . . .
Zn1 Zn 0.47760(5) 0.60881(7) 0.66953(4) 0.02843(19) Uani 1 1 d . . .
Zn2 Zn 0.27497(5) 0.63190(7) 0.76449(4) 0.02873(19) Uani 1 1 d . . .

loop_
_atom_site_aniso_label
_atom_site_aniso_U_11
_atom_site_aniso_U_22
_atom_site_aniso_U_33
_atom_site_aniso_U_23
_atom_site_aniso_U_13
_atom_site_aniso_U_12
C1 0.044(5) 0.016(4) 0.047(4) 0.005(3) 0.010(3) -0.007(3)
C2 0.049(5) 0.015(4) 0.041(5) -0.003(3) -0.001(4) -0.005(3)
C3 0.042(5) 0.032(5) 0.032(4) 0.002(3) 0.007(4) 0.000(4)
C4 0.033(5) 0.026(5) 0.048(5) -0.012(3) 0.012(4) 0.001(3)
C5 0.049(5) 0.036(5) 0.037(4) -0.011(3) 0.009(4) -0.007(4)
C6 0.044(4) 0.026(5) 0.032(4) -0.010(3) -0.008(3) -0.009(3)
C7 0.043(4) 0.017(4) 0.026(3) -0.004(3) -0.001(3) 0.001(3)
C8 0.030(4) 0.029(5) 0.059(6) 0.010(4) 0.012(4) -0.010(3)
C9 0.032(4) 0.012(4) 0.033(4) 0.005(3) -0.003(3) 0.001(3)
C10 0.057(5) 0.022(5) 0.038(4) -0.003(3) 0.000(4) 0.006(4)
C11 0.050(5) 0.034(6) 0.056(6) 0.000(4) -0.014(4) 0.004(4)
C12 0.086(7) 0.034(6) 0.034(5) 0.022(4) -0.002(5) -0.018(5)
C13 0.037(4) 0.006(4) 0.048(4) -0.002(3) -0.008(3) -0.004(3)
C14 0.044(5) 0.008(4) 0.041(4) -0.008(3) -0.002(3) -0.002(3)
C15 0.084(7) 0.024(5) 0.028(4) -0.006(3) -0.001(4) -0.016(4)
C16 0.091(8) 0.022(5) 0.043(5) 0.016(4) 0.012(5) -0.017(5)
C17 0.078(7) 0.032(6) 0.043(5) 0.012(4) -0.022(5) 0.005(4)
C18 0.041(5) 0.018(5) 0.058(5) -0.003(3) 0.001(4) 0.009(3)
C19 0.051(5) 0.010(4) 0.038(4) 0.000(3) -0.004(3) -0.006(3)
C20 0.049(6) 0.026(5) 0.057(6) -0.010(4) 0.001(5) 0.002(4)
C21 0.053(5) 0.032(5) 0.038(4) -0.011(3) 0.013(4) -0.013(4)
C22 0.050(5) 0.028(5) 0.035(4) -0.005(3) -0.004(4) -0.011(3)
C23 0.033(4) 0.024(4) 0.034(4) 0.000(3) 0.001(3) -0.002(3)
C24 0.029(4) 0.034(5) 0.049(5) -0.008(4) -0.003(4) 0.000(4)
C25 0.041(4) 0.030(5) 0.044(4) 0.000(3) -0.025(4) 0.000(4)
C26 0.054(5) 0.021(5) 0.057(4) 0.005(3) -0.012(4) 0.010(4)
C27 0.029(4) 0.022(4) 0.032(4) -0.001(4) -0.002(4) 0.001(3)
C28 0.065(6) 0.018(5) 0.087(6) -0.007(4) -0.038(5) -0.004(4)
C29 0.076(7) 0.032(6) 0.074(6) -0.004(4) -0.054(5) -0.001(5)
C30 0.055(5) 0.029(5) 0.062(5) 0.010(4) -0.023(4) 0.001(4)
C31 0.051(6) 0.022(5) 0.050(6) -0.001(4) -0.014(4) -0.008(4)
C32 0.030(4) 0.016(4) 0.038(4) 0.000(3) 0.001(3) 0.003(3)
C33 0.034(5) 0.031(5) 0.058(7) 0.004(4) -0.035(4) -0.002(3)
C34 0.056(5) 0.022(5) 0.050(4) -0.002(3) -0.016(4) -0.006(4)
C35 0.055(5) 0.028(5) 0.049(4) 0.004(3) 0.002(4) 0.012(4)
C36 0.067(6) 0.022(5) 0.045(4) 0.001(3) -0.018(4) -0.001(4)
C37 0.045(5) 0.023(4) 0.044(5) -0.008(4) 0.004(4) 0.000(3)
C38 0.068(6) 0.020(5) 0.052(5) 0.010(3) -0.023(4) 0.001(4)
C39 0.068(6) 0.019(5) 0.060(5) 0.003(4) -0.022(4) -0.007(4)
C40 0.046(5) 0.030(5) 0.047(4) 0.005(3) -0.025(3) -0.002(4)
C41 0.084(8) 0.015(5) 0.045(6) -0.002(3) 0.003(5) 0.000(4)
C42 0.033(4) 0.022(4) 0.042(4) 0.005(4) 0.003(3) -0.001(3)
C43 0.059(6) 0.026(5) 0.050(6) 0.003(4) -0.034(5) 0.011(4)
C44 0.055(6) 0.039(6) 0.047(4) -0.007(4) -0.017(4) 0.003(4)
Co1 0.0363(8) 0.0250(6) 0.0308(7) -0.0007(4) 0.0022(6) -0.0039(4)
Co2 0.0366(8) 0.0250(6) 0.0306(7) 0.0000(4) 0.0003(6) -0.0025(4)
N1 0.030(3) 0.021(4) 0.046(4) 0.007(3) -0.007(3) 0.000(3)
N2 0.025(3) 0.018(3) 0.029(3) 0.003(3) -0.002(3) 0.000(2)
N3 0.045(4) 0.026(4) 0.034(3) -0.001(3) -0.008(3) -0.003(3)
N4 0.033(4) 0.021(4) 0.045(3) -0.004(3) -0.004(4) -0.001(3)
O1 0.046(3) 0.036(4) 0.044(3) -0.002(2) 0.011(2) -0.007(3)
O2 0.032(3) 0.058(4) 0.058(3) 0.002(3) 0.003(3) -0.005(3)
O3 0.048(3) 0.029(3) 0.028(2) -0.0038(19) -0.003(2) -0.004(2)
O4 0.029(3) 0.038(4) 0.067(3) -0.008(3) -0.010(3) 0.002(2)
O5 0.032(3) 0.039(4) 0.059(3) -0.004(2) -0.008(2) -0.001(2)
O6 0.038(3) 0.028(3) 0.031(2) -0.0011(18) 0.006(2) 0.000(2)
O7 0.039(3) 0.037(4) 0.042(3) -0.005(2) 0.012(2) -0.001(2)
O8 0.035(3) 0.053(4) 0.049(3) 0.008(3) 0.002(2) -0.001(3)
P1 0.0516(19) 0.0401(16) 0.0513(17) -0.0047(10) -0.0119(13) 0.0022(10)
P2 0.0454(17) 0.0317(14) 0.0492(17) 0.0028(10) -0.0133(12) -0.0006(10)
Zn1 0.0305(4) 0.0210(5) 0.0338(4) 0.0014(4) 0.0007(4) -0.0005(4)
Zn2 0.0303(4) 0.0211(5) 0.0348(4) 0.0008(4) -0.0007(4) 0.0000(4)

loop_
_atom_type_symbol
_atom_type_description
_atom_type_scat_dispersion_real
_atom_type_scat_dispersion_imag
_atom_type_scat_source
C C 0.0033 0.0016 'International Tables Vol C Tables 4.2.6.8 and 6.1.1.4'
H H 0.0000 0.0000 'International Tables Vol C Tables 4.2.6.8 and 6.1.1.4'
Co Co 0.3494 0.9721 'International Tables Vol C Tables 4.2.6.8 and 6.1.1.4'
Zn Zn 0.2839 1.4301 'International Tables Vol C Tables 4.2.6.8 and 6.1.1.4'
F F 0.0171 0.0103 'International Tables Vol C Tables 4.2.6.8 and 6.1.1.4'
N N 0.0061 0.0033 'International Tables Vol C Tables 4.2.6.8 and 6.1.1.4'
O O 0.0106 0.0060 'International Tables Vol C Tables 4.2.6.8 and 6.1.1.4'
P P 0.1023 0.0942 'International Tables Vol C Tables 4.2.6.8 and 6.1.1.4'

loop_
_geom_angle_atom_site_label_1
_geom_angle_atom_site_label_2
_geom_angle_atom_site_label_3
_geom_angle
_geom_angle_site_symmetry_1
_geom_angle_site_symmetry_3
O2 C1 O1 124.5(7) . .
O2 C1 C2 118.8(7) . .
O1 C1 C2 116.6(7) . .
O2 C1 Zn1 70.9(4) . .
O1 C1 Zn1 53.6(4) . .
C2 C1 Zn1 169.7(6) . .
C6 C2 C3 108.2(7) . .
C6 C2 C1 126.6(8) . .
C3 C2 C1 125.2(7) . .
C6 C2 Co1 70.3(5) . .
C3 C2 Co1 68.9(5) . .
C1 C2 Co1 124.0(5) . .
C2 C3 C4 107.7(7) . .
C2 C3 Co1 70.0(5) . .
C4 C3 Co1 69.8(4) . .
C2 C3 H3 126.2 . .
C4 C3 H3 126.2 . .
Co1 C3 H3 125.6 . .
C5 C4 C3 107.8(8) . .
C5 C4 Co1 69.9(5) . .
C3 C4 Co1 68.5(5) . .
C5 C4 H4 126.1 . .
C3 C4 H4 126.1 . .
Co1 C4 H4 127.1 . .
C4 C5 C6 108.5(7) . .
C4 C5 Co1 70.0(5) . .
C6 C5 Co1 69.8(4) . .
C4 C5 H5 125.8 . .
C6 C5 H5 125.8 . .
Co1 C5 H5 126.0 . .
C2 C6 C5 107.9(7) . .
C2 C6 Co1 69.3(4) . .
C5 C6 Co1 68.9(4) . .
C2 C6 H6 126.1 . .
C5 C6 H6 126.1 . .
Co1 C6 H6 127.2 . .
O4 C7 O3 128.9(6) . .
O4 C7 C9 115.0(6) . .
O3 C7 C9 116.1(6) . .
C12 C8 C9 107.1(8) . .
C12 C8 Co1 68.3(5) . .
C9 C8 Co1 69.9(4) . .
C12 C8 H8 126.5 . .
C9 C8 H8 126.5 . .
Co1 C8 H8 126.8 . .
C8 C9 C10 108.4(7) . .
C8 C9 C7 127.1(7) . .
C10 C9 C7 124.5(7) . .
C8 C9 Co1 69.2(4) . .
C10 C9 Co1 69.8(4) . .
C7 C9 Co1 128.4(5) . .
C11 C10 C9 107.4(8) . .
C11 C10 Co1 69.6(5) . .
C9 C10 Co1 69.4(5) . .
C11 C10 H10 126.3 . .
C9 C10 H10 126.3 . .
Co1 C10 H10 126.4 . .
C10 C11 C12 106.5(8) . .
C10 C11 Co1 69.9(5) . .
C12 C11 Co1 67.4(5) . .
C10 C11 H11 126.7 . .
C12 C11 H11 126.7 . .
Co1 C11 H11 127.6 . .
C8 C12 C11 110.5(8) . .
C8 C12 Co1 71.6(5) . .
C11 C12 Co1 71.3(5) . .
C8 C12 H12 124.8 . .
C11 C12 H12 124.8 . .
Co1 C12 H12 123.9 . .
O5 C13 O6 125.9(7) . .
O5 C13 C14 117.8(7) . .
O6 C13 C14 116.3(6) . .
C18 C14 C15 105.2(8) . .
C18 C14 C13 128.0(7) . .
C15 C14 C13 126.8(8) . .
C18 C14 Co2 68.3(5) . .
C15 C14 Co2 68.1(4) . .
C13 C14 Co2 128.0(5) . .
C16 C15 C14 110.3(10) . .
C16 C15 Co2 71.0(5) . .
C14 C15 Co2 71.2(5) . .
C16 C15 H15 124.9 . .
C14 C15 H15 124.9 . .
Co2 C15 H15 124.5 . .
C17 C16 C15 106.2(8) . .
C17 C16 Co2 68.5(5) . .
C15 C16 Co2 68.6(5) . .
C17 C16 H16 126.9 . .
C15 C16 H16 126.9 . .
Co2 C16 H16 127.5 . .
C18 C17 C16 109.2(9) . .
C18 C17 Co2 70.2(5) . .
C16 C17 Co2 71.1(5) . .
C18 C17 H17 125.4 . .
C16 C17 H17 125.4 . .
Co2 C17 H17 125.0 . .
C17 C18 C14 109.1(8) . .
C17 C18 Co2 69.5(5) . .
C14 C18 Co2 71.1(5) . .
C17 C18 H18 125.5 . .
C14 C18 H18 125.5 . .
Co2 C18 H18 125.5 . .
O8 C19 O7 124.3(7) . .
O8 C19 C23 119.6(6) . .
O7 C19 C23 116.0(7) . .
O8 C19 Zn2 69.8(4) . 4_565
O7 C19 Zn2 54.6(4) . 4_565
C23 C19 Zn2 170.5(5) . 4_565
C24 C20 C21 109.4(9) . .
C24 C20 Co2 70.6(5) . .
C21 C20 Co2 70.3(5) . .
C24 C20 H20 125.3 . .
C21 C20 H20 125.3 . .
Co2 C20 H20 125.4 . .
C22 C21 C20 105.9(8) . .
C22 C21 Co2 69.1(5) . .
C20 C21 Co2 68.2(5) . .
C22 C21 H21 127.1 . .
C20 C21 H21 127.1 . .
Co2 C21 H21 127.1 . .
C21 C22 C23 110.6(8) . .
C21 C22 Co2 71.4(5) . .
C23 C22 Co2 70.6(4) . .
C21 C22 H22 124.7 . .
C23 C22 H22 124.7 . .
Co2 C22 H22 124.9 . .
C22 C23 C24 106.4(7) . .
C22 C23 C19 127.0(7) . .
C24 C23 C19 126.5(7) . .
C22 C23 Co2 68.6(4) . .
C24 C23 Co2 69.1(5) . .
C19 C23 Co2 124.2(5) . .
C20 C24 C23 107.7(8) . .
C20 C24 Co2 69.5(5) . .
C23 C24 Co2 69.9(5) . .
C20 C24 H24 126.2 . .
C23 C24 H24 126.2 . .
Co2 C24 H24 126.0 . .
N1 C25 C26 123.0(7) . .
N1 C25 H25 118.5 . .
C26 C25 H25 118.5 . .
C27 C26 C25 121.3(7) . .
C27 C26 H26 119.3 . .
C25 C26 H26 119.3 . .
C26 C27 C28 115.8(7) . .
C26 C27 C32 123.6(7) . .
C28 C27 C32 120.6(7) . .
C29 C28 C27 120.3(7) . .
C29 C28 H28 119.9 . .
C27 C28 H28 119.9 . .
N1 C29 C28 123.8(8) . .
N1 C29 H29 118.1 . .
C28 C29 H29 118.1 . .
N2 C30 C31 120.7(8) . .
N2 C30 H30 119.7 . .
C31 C30 H30 119.7 . .
C32 C31 C30 124.7(9) . .
C32 C31 H31 117.6 . .
C30 C31 H31 117.6 . .
C31 C32 C33 113.8(7) . .
C31 C32 C27 121.8(7) . .
C33 C32 C27 124.3(7) . .
C32 C33 C34 120.3(7) . .
C32 C33 H33 119.9 . .
C34 C33 H33 119.9 . .
N2 C34 C33 122.8(7) . .
N2 C34 H34 118.6 . .
C33 C34 H34 118.6 . .
N3 C35 C36 124.9(8) . .
N3 C35 H35 117.5 . .
C36 C35 H35 117.5 . .
C35 C36 C37 119.1(8) . .
C35 C36 H36 120.5 . .
C37 C36 H36 120.5 . .
C38 C37 C36 115.9(7) . .
C38 C37 C42 123.1(8) . .
C36 C37 C42 121.0(8) . .
C37 C38 C39 120.8(8) . .
C37 C38 H38 119.6 . .
C39 C38 H38 119.6 . .
N3 C39 C38 123.9(8) . .
N3 C39 H39 118.0 . .
C38 C39 H39 118.0 . .
N4 C40 C41 124.0(8) . .
N4 C40 H40 118.0 . .
C41 C40 H40 118.0 . .
C42 C41 C40 119.5(9) . .
C42 C41 H41 120.3 . .
C40 C41 H41 120.3 . .
C41 C42 C43 117.1(7) . .
C41 C42 C37 121.8(8) . .
C43 C42 C37 121.0(8) . .
C44 C43 C42 117.4(8) . .
C44 C43 H43 121.3 . .
C42 C43 H43 121.3 . .
N4 C44 C43 124.3(8) . .
N4 C44 H44 117.9 . .
C43 C44 H44 117.9 . .
C12 Co1 C3 163.1(4) . .
C12 Co1 C2 153.4(4) . .
C3 Co1 C2 41.1(4) . .
C12 Co1 C5 105.4(4) . .
C3 Co1 C5 68.9(3) . .
C2 Co1 C5 68.9(3) . .
C12 Co1 C4 124.0(4) . .
C3 Co1 C4 41.7(3) . .
C2 Co1 C4 69.3(3) . .
C5 Co1 C4 40.1(4) . .
C12 Co1 C8 40.1(4) . .
C3 Co1 C8 127.7(4) . .
C2 Co1 C8 165.2(4) . .
C5 Co1 C8 119.5(4) . .
C4 Co1 C8 108.6(4) . .
C12 Co1 C6 118.3(4) . .
C3 Co1 C6 68.7(3) . .
C2 Co1 C6 40.4(3) . .
C5 Co1 C6 41.3(4) . .
C4 Co1 C6 68.6(3) . .
C8 Co1 C6 153.7(4) . .
C12 Co1 C9 67.9(3) . .
C3 Co1 C9 110.5(3) . .
C2 Co1 C9 127.2(3) . .
C5 Co1 C9 156.4(4) . .
C4 Co1 C9 123.6(3) . .
C8 Co1 C9 40.9(3) . .
C6 Co1 C9 162.1(3) . .
C12 Co1 C11 41.3(4) . .
C3 Co1 C11 155.1(4) . .
C2 Co1 C11 118.4(4) . .
C5 Co1 C11 122.5(4) . .
C4 Co1 C11 159.9(4) . .
C8 Co1 C11 68.8(4) . .
C6 Co1 C11 104.5(4) . .
C9 Co1 C11 68.4(3) . .
C12 Co1 C10 68.7(4) . .
C3 Co1 C10 122.0(3) . .
C2 Co1 C10 107.3(4) . .
C5 Co1 C10 160.0(4) . .
C4 Co1 C10 158.8(3) . .
C8 Co1 C10 69.1(4) . .
C6 Co1 C10 123.2(4) . .
C9 Co1 C10 40.9(3) . .
C11 Co1 C10 40.6(3) . .
C22 Co2 C20 67.6(4) . .
C22 Co2 C17 107.1(4) . .
C20 Co2 C17 158.2(4) . .
C22 Co2 C15 156.6(3) . .
C20 Co2 C15 108.3(5) . .
C17 Co2 C15 67.7(4) . .
C22 Co2 C24 68.4(3) . .
C20 Co2 C24 39.9(4) . .
C17 Co2 C24 160.0(4) . .
C15 Co2 C24 124.3(4) . .
C22 Co2 C18 123.9(4) . .
C20 Co2 C18 160.1(4) . .
C17 Co2 C18 40.3(3) . .
C15 Co2 C18 67.8(4) . .
C24 Co2 C18 124.8(4) . .
C22 Co2 C23 40.8(3) . .
C20 Co2 C23 67.9(4) . .
C17 Co2 C23 122.9(4) . .
C15 Co2 C23 161.1(3) . .
C24 Co2 C23 41.0(3) . .
C18 Co2 C23 109.1(4) . .
C22 Co2 C21 39.5(4) . .
C20 Co2 C21 41.5(4) . .
C17 Co2 C21 121.0(4) . .
C15 Co2 C21 122.0(4) . .
C24 Co2 C21 68.8(3) . .
C18 Co2 C21 157.5(4) . .
C23 Co2 C21 68.3(3) . .
C22 Co2 C16 120.8(4) . .
C20 Co2 C16 122.5(5) . .
C17 Co2 C16 40.4(4) . .
C15 Co2 C16 40.4(4) . .
C24 Co2 C16 158.9(4) . .
C18 Co2 C16 68.1(4) . .
C23 Co2 C16 157.5(4) . .
C21 Co2 C16 105.4(4) . .
C22 Co2 C14 160.7(3) . .
C20 Co2 C14 123.6(4) . .
C17 Co2 C14 68.3(3) . .
C15 Co2 C14 40.7(3) . .
C24 Co2 C14 109.1(3) . .
C18 Co2 C14 40.6(3) . .
C23 Co2 C14 124.7(3) . .
C21 Co2 C14 159.1(4) . .
C16 Co2 C14 68.7(4) . .
P2 F11A F12A 57.5(8) . .
P2 F12A F11A 55.8(8) . .
C25 N1 C29 115.8(7) . .
C25 N1 Zn2 120.6(5) . 1_545
C29 N1 Zn2 123.5(5) . 1_545
C30 N2 C34 117.6(6) . .
C30 N2 Zn2 119.6(5) . .
C34 N2 Zn2 122.7(5) . .
C35 N3 C39 115.2(7) . .
C35 N3 Zn1 121.0(6) . 1_545
C39 N3 Zn1 123.8(5) . 1_545
C40 N4 C44 117.5(7) . .
C40 N4 Zn1 124.7(6) . .
C44 N4 Zn1 117.5(6) . .
C1 O1 Zn1 97.2(5) . .
C1 O2 Zn1 80.9(4) . .
C7 O3 Zn2 122.8(4) . 4_565
C7 O4 Zn1 161.2(5) . 4_565
C13 O5 Zn2 159.9(5) . .
C13 O6 Zn1 121.9(4) . .
C19 O7 Zn2 96.3(5) . 4_565
C19 O8 Zn2 81.7(4) . 4_565
F3 P1 F6A 120.5(7) . .
F3 P1 F1 85.1(7) . .
F6A P1 F1 69.6(7) . .
F3 P1 F5 84.9(7) . .
F6A P1 F5 41.6(5) . .
F1 P1 F5 85.1(7) . .
F3 P1 F5A 99.4(6) . .
F6A P1 F5A 96.4(6) . .
F1 P1 F5A 42.8(6) . .
F5 P1 F5A 126.3(6) . .
F3 P1 F2A 76.4(7) . .
F6A P1 F2A 84.2(6) . .
F1 P1 F2A 134.0(8) . .
F5 P1 F2A 52.0(6) . .
F5A P1 F2A 175.4(7) . .
F3 P1 F1A 36.7(5) . .
F6A P1 F1A 87.2(7) . .
F1 P1 F1A 56.3(7) . .
F5 P1 F1A 63.3(7) . .
F5A P1 F1A 89.1(6) . .
F2A P1 F1A 86.4(7) . .
F3 P1 F4A 138.4(7) . .
F6A P1 F4A 98.7(7) . .
F1 P1 F4A 124.5(8) . .
F5 P1 F4A 122.3(7) . .
F5A P1 F4A 88.8(7) . .
F2A P1 F4A 95.6(7) . .
F1A P1 F4A 174.0(8) . .
F3 P1 F4 92.8(6) . .
F6A P1 F4 105.5(6) . .
F1 P1 F4 172.4(7) . .
F5 P1 F4 87.4(6) . .
F5A P1 F4 144.7(6) . .
F2A P1 F4 38.5(5) . .
F1A P1 F4 118.7(6) . .
F4A P1 F4 61.2(6) . .
F3 P1 F3A 47.7(6) . .
F6A P1 F3A 166.3(7) . .
F1 P1 F3A 111.9(7) . .
F5 P1 F3A 124.8(7) . .
F5A P1 F3A 92.8(6) . .
F2A P1 F3A 85.7(7) . .
F1A P1 F3A 82.9(7) . .
F4A P1 F3A 91.5(7) . .
F4 P1 F3A 71.5(6) . .
F3 P1 F2 176.3(7) . .
F6A P1 F2 56.0(6) . .
F1 P1 F2 92.1(8) . .
F5 P1 F2 92.3(7) . .
F5A P1 F2 80.1(7) . .
F2A P1 F2 103.9(7) . .
F1A P1 F2 139.6(7) . .
F4A P1 F2 45.3(6) . .
F4 P1 F2 89.6(6) . .
F3A P1 F2 136.0(7) . .
F3 P1 F6 99.0(6) . .
F6A P1 F6 136.6(6) . .
F1 P1 F6 99.2(7) . .
F5 P1 F6 174.3(6) . .
F5A P1 F6 57.3(5) . .
F2A P1 F6 124.8(6) . .
F1A P1 F6 122.2(6) . .
F4A P1 F6 52.2(6) . .
F4 P1 F6 88.3(5) . .
F3A P1 F6 57.0(6) . .
F2 P1 F6 83.9(6) . .
F11A P2 F8 106.4(7) . .
F11A P2 F10A 98.3(8) . .
F8 P2 F10A 36.6(5) . .
F11A P2 F12A 66.7(9) . .
F8 P2 F12A 59.3(7) . .
F10A P2 F12A 85.7(8) . .
F11A P2 F10 110.8(7) . .
F8 P2 F10 98.2(5) . .
F10A P2 F10 132.9(6) . .
F12A P2 F10 73.8(8) . .
F11A P2 F7A 113.7(10) . .
F8 P2 F7A 116.4(7) . .
F10A P2 F7A 89.2(8) . .
F12A P2 F7A 174.9(9) . .
F10 P2 F7A 110.2(8) . .
F11A P2 F7 150.9(8) . .
F8 P2 F7 91.3(5) . .
F10A P2 F7 82.0(6) . .
F12A P2 F7 141.8(8) . .
F10 P2 F7 88.6(5) . .
F7A P2 F7 37.3(7) . .
F11A P2 F8A 79.0(8) . .
F8 P2 F8A 146.4(8) . .
F10A P2 F8A 176.4(8) . .
F12A P2 F8A 95.3(9) . .
F10 P2 F8A 50.6(7) . .
F7A P2 F8A 89.7(9) . .
F7 P2 F8A 99.2(7) . .
F11A P2 F9A 155.6(11) . .
F8 P2 F9A 69.2(8) . .
F10A P2 F9A 91.3(9) . .
F12A P2 F9A 92.0(10) . .
F10 P2 F9A 48.9(8) . .
F7A P2 F9A 88.7(10) . .
F7 P2 F9A 52.6(8) . .
F8A P2 F9A 92.1(9) . .
F11A P2 F12 69.4(7) . .
F8 P2 F12 175.8(5) . .
F10A P2 F12 142.2(7) . .
F12A P2 F12 118.2(7) . .
F10 P2 F12 83.9(5) . .
F7A P2 F12 65.9(8) . .
F7 P2 F12 92.4(5) . .
F8A P2 F12 34.5(6) . .
F9A P2 F12 114.7(9) . .
F11A P2 F9 29.0(6) . .
F8 P2 F9 89.3(5) . .
F10A P2 F9 98.6(6) . .
F12A P2 F9 38.5(6) . .
F10 P2 F9 91.0(5) . .
F7A P2 F9 142.5(9) . .
F7 P2 F9 179.4(5) . .
F8A P2 F9 80.2(7) . .
F9A P2 F9 127.4(9) . .
F12 P2 F9 87.0(5) . .
F11A P2 F11 62.6(7) . .
F8 P2 F11 91.3(5) . .
F10A P2 F11 57.2(6) . .
F12A P2 F11 108.5(8) . .
F10 P2 F11 169.8(5) . .
F7A P2 F11 68.1(8) . .
F7 P2 F11 94.7(5) . .
F8A P2 F11 119.3(7) . .
F9A P2 F11 139.5(8) . .
F12 P2 F11 86.4(6) . .
F9 P2 F11 85.5(5) . .
O6 Zn1 O4 127.2(2) . 4_465
O6 Zn1 O1 91.32(19) . .
O4 Zn1 O1 141.5(2) 4_465 .
O6 Zn1 N3 91.9(2) . 1_565
O4 Zn1 N3 86.5(2) 4_465 1_565
O1 Zn1 N3 92.4(2) . 1_565
O6 Zn1 N4 91.9(3) . .
O4 Zn1 N4 88.0(2) 4_465 .
O1 Zn1 N4 91.6(2) . .
N3 Zn1 N4 174.4(3) 1_565 .
O6 Zn1 O2 148.67(18) . .
O4 Zn1 O2 84.1(2) 4_465 .
O1 Zn1 O2 57.36(19) . .
N3 Zn1 O2 90.6(3) 1_565 .
N4 Zn1 O2 88.3(3) . .
O6 Zn1 C1 120.5(2) . .
O4 Zn1 C1 112.3(2) 4_465 .
O1 Zn1 C1 29.2(2) . .
N3 Zn1 C1 91.3(3) 1_565 .
N4 Zn1 C1 90.3(3) . .
O2 Zn1 C1 28.2(2) . .
O5 Zn2 O3 124.0(2) . 4_465
O5 Zn2 O7 143.6(2) . 4_465
O3 Zn2 O7 92.37(19) 4_465 4_465
O5 Zn2 N2 90.2(2) . .
O3 Zn2 N2 92.9(2) 4_465 .
O7 Zn2 N2 90.6(2) 4_465 .
O5 Zn2 N1 85.5(2) . 1_565
O3 Zn2 N1 90.4(2) 4_465 1_565
O7 Zn2 N1 92.2(2) 4_465 1_565
N2 Zn2 N1 175.5(2) . 1_565
O5 Zn2 O8 86.0(2) . 4_465
O3 Zn2 O8 149.96(18) 4_465 4_465
O7 Zn2 O8 57.62(19) 4_465 4_465
N2 Zn2 O8 88.8(2) . 4_465
N1 Zn2 O8 89.8(3) 1_565 4_465
O5 Zn2 C19 114.5(2) . 4_465
O3 Zn2 C19 121.5(2) 4_465 4_465
O7 Zn2 C19 29.1(2) 4_465 4_465
N2 Zn2 C19 90.2(2) . 4_465
N1 Zn2 C19 90.6(3) 1_565 4_465
O8 Zn2 C19 28.5(2) 4_465 4_465

loop_
_geom_bond_atom_site_label_1
_geom_bond_atom_site_label_2
_geom_bond_distance
_geom_bond_site_symmetry_2
C1 O2 1.237(9) .
C1 O1 1.269(9) .
C1 C2 1.514(11) .
C1 Zn1 2.584(7) .
C2 C6 1.409(10) .
C2 C3 1.421(13) .
C2 Co1 2.033(8) .
C3 C4 1.444(12) .
C3 Co1 2.019(8) .
C3 H3 0.9400 .
C4 C5 1.395(13) .
C4 Co1 2.036(8) .
C4 H4 0.9400 .
C5 C6 1.439(12) .
C5 Co1 2.034(8) .
C5 H5 0.9400 .
C6 Co1 2.046(7) .
C6 H6 0.9400 .
C7 O4 1.235(8) .
C7 O3 1.247(8) .
C7 C9 1.551(10) .
C8 C12 1.385(13) .
C8 C9 1.429(12) .
C8 Co1 2.042(8) .
C8 H8 0.9400 .
C9 C10 1.435(13) .
C9 Co1 2.052(8) .
C10 C11 1.425(11) .
C10 Co1 2.057(8) .
C10 H10 0.9400 .
C11 C12 1.432(14) .
C11 Co1 2.053(9) .
C11 H11 0.9400 .
C12 Co1 2.001(8) .
C12 H12 0.9400 .
C13 O5 1.239(8) .
C13 O6 1.258(9) .
C13 C14 1.493(11) .
C14 C18 1.426(12) .
C14 C15 1.428(12) .
C14 Co2 2.071(8) .
C15 C16 1.413(14) .
C15 Co2 2.029(9) .
C15 H15 0.9400 .
C16 C17 1.412(15) .
C16 Co2 2.060(8) .
C16 H16 0.9400 .
C17 C18 1.399(12) .
C17 Co2 2.026(9) .
C17 H17 0.9400 .
C18 Co2 2.034(8) .
C18 H18 0.9400 .
C19 O8 1.237(9) .
C19 O7 1.257(8) .
C19 C23 1.511(11) .
C19 Zn2 2.567(7) 4_565
C20 C24 1.380(13) .
C20 C21 1.438(14) .
C20 Co2 2.016(9) .
C20 H20 0.9400 .
C21 C22 1.372(12) .
C21 Co2 2.043(8) .
C21 H21 0.9400 .
C22 C23 1.414(10) .
C22 Co2 2.013(8) .
C22 H22 0.9400 .
C23 C24 1.424(12) .
C23 Co2 2.040(8) .
C24 Co2 2.030(9) .
C24 H24 0.9400 .
C25 N1 1.330(9) .
C25 C26 1.392(11) .
C25 H25 0.9400 .
C26 C27 1.354(12) .
C26 H26 0.9400 .
C27 C28 1.399(12) .
C27 C32 1.498(9) .
C28 C29 1.365(12) .
C28 H28 0.9400 .
C29 N1 1.347(10) .
C29 H29 0.9400 .
C30 N2 1.311(11) .
C30 C31 1.375(11) .
C30 H30 0.9400 .
C31 C32 1.356(12) .
C31 H31 0.9400 .
C32 C33 1.384(11) .
C33 C34 1.389(11) .
C33 H33 0.9400 .
C34 N2 1.343(10) .
C34 H34 0.9400 .
C35 N3 1.326(10) .
C35 C36 1.387(11) .
C35 H35 0.9400 .
C36 C37 1.400(12) .
C36 H36 0.9400 .
C37 C38 1.371(12) .
C37 C42 1.507(10) .
C38 C39 1.379(11) .
C38 H38 0.9400 .
C39 N3 1.338(11) .
C39 H39 0.9400 .
C40 N4 1.291(10) .
C40 C41 1.408(11) .
C40 H40 0.9400 .
C41 C42 1.379(13) .
C41 H41 0.9400 .
C42 C43 1.427(12) .
C43 C44 1.391(11) .
C43 H43 0.9400 .
C44 N4 1.344(11) .
C44 H44 0.9400 .
F1 P1 1.567(15) .
F2 P1 1.646(14) .
F3 P1 1.522(11) .
F4 P1 1.617(10) .
F5 P1 1.572(12) .
F6 P1 1.657(11) .
F1A P1 1.597(13) .
F2A P1 1.591(13) .
F3A P1 1.621(13) .
F4A P1 1.610(14) .
F5A P1 1.584(11) .
F6A P1 1.541(11) .
F7 P2 1.596(9) .
F8 P2 1.547(9) .
F9 P2 1.636(10) .
F10 P2 1.554(10) .
F11 P2 1.638(11) .
F12 P2 1.629(11) .
F7A P2 1.587(18) .
F8A P2 1.622(16) .
F9A P2 1.63(2) .
F10A P2 1.548(13) .
F11A P2 1.522(15) .
F11A F12A 1.69(2) .
F12A P2 1.553(17) .
N1 Zn2 2.163(6) 1_545
N2 Zn2 2.160(6) .
N3 Zn1 2.157(6) 1_545
N4 Zn1 2.159(6) .
O1 Zn1 2.097(6) .
O2 Zn1 2.473(5) .
O3 Zn2 2.081(4) 4_565
O4 Zn1 2.085(5) 4_565
O5 Zn2 2.077(5) .
O6 Zn1 2.073(4) .
O7 Zn2 2.104(5) 4_565
O8 Zn2 2.434(5) 4_565
Zn1 O4 2.085(5) 4_465
Zn1 N3 2.157(6) 1_565
Zn2 O3 2.081(4) 4_465
Zn2 O7 2.104(5) 4_465
Zn2 N1 2.163(6) 1_565
Zn2 O8 2.434(5) 4_465
Zn2 C19 2.567(7) 4_465
